data_2016384
loop_
_publ_author_name
'Insuasty, Henry'
'Mier, Paola'
'Suarez, Gina'
'Low, John N.'
'Cobo, Justo'
'Glidewell, Christopher'

_publ_section_title
;
 Three 4,7-diaryl-2-ethylsulfanylpyrazolo[1,5-<i>a</i>][1,3,5]triazines
;
_journal_coeditor_code GG3133
_journal_issue 1
_journal_name_full 'Acta Crystallographica Section C'
_journal_page_first o27
_journal_page_last o30
_journal_paper_doi 10.1107/S0108270107064074
_journal_volume 64
_journal_year 2008
_chemical_formula_iupac 'C19 H14 Cl2 N4 S'
_chemical_formula_moiety 'C19 H14 Cl2 N4 S'
_chemical_formula_sum 'C19 H14 Cl2 N4 S'
_chemical_formula_weight 401.30
_chemical_melting_point 431
_chemical_name_systematic
;
4,7-bis(4-chlorophenyl)-2-(ethylsulfanyl)pyrazolo[1,5-a][1,3,5]triazine
;
_space_group_IT_number 14
_symmetry_cell_setting monoclinic
_symmetry_space_group_name_Hall '-P 2yn'
_symmetry_space_group_name_H-M 'P 1 21/n 1'
_atom_sites_solution_hydrogens geom
_atom_sites_solution_primary direct
_atom_sites_solution_secondary difmap
_cell_angle_alpha 90.00
_cell_angle_beta 94.978(5)
_cell_angle_gamma 90.00
_cell_formula_units_Z 4
_cell_length_a 7.7117(4)
_cell_length_b 8.3261(10)
_cell_length_c 27.678(3)
_cell_measurement_reflns_used 4039
_cell_measurement_temperature 120(2)
_cell_measurement_theta_max 27.49
_cell_measurement_theta_min 3.81
_cell_volume 1770.5(3)
_computing_cell_refinement 'DIRAX/LSQ (Duisenberg <i>et al.</i>,  2000)'
_computing_data_collection 'COLLECT (Hooft, 1999)'
_computing_data_reduction 'EVALCCD (Duisenberg <i>et al.</i>,  2003)'
_computing_molecular_graphics 'PLATON (Spek, 2003)'
_computing_publication_material 'SHELXL97 and PRPKAPPA (Ferguson, 1999)'
_computing_structure_refinement 'OSCAIL (McArdle, 2003) and SHELXL97 (Sheldrick, 1997)'
_computing_structure_solution 'Sir2004 (Burla <i>et al.</i>,  2005)'
_diffrn_ambient_temperature 120(2)
_diffrn_detector_area_resol_mean 9.091
_diffrn_measured_fraction_theta_full 0.996
_diffrn_measured_fraction_theta_max 0.996
_diffrn_measurement_device_type 'Bruker--Nonius KappaCCD'
_diffrn_measurement_method '\f & \w scans'
_diffrn_radiation_monochromator graphite
_diffrn_radiation_source 'Bruker-Nonius FR591 rotating anode'
_diffrn_radiation_type 'Mo K\a'
_diffrn_radiation_wavelength 0.71073
_diffrn_reflns_av_R_equivalents 0.0742
_diffrn_reflns_av_sigmaI/netI 0.0562
_diffrn_reflns_limit_h_max 9
_diffrn_reflns_limit_h_min -10
_diffrn_reflns_limit_k_max 10
_diffrn_reflns_limit_k_min -10
_diffrn_reflns_limit_l_max 35
_diffrn_reflns_limit_l_min -35
_diffrn_reflns_number 39992
_diffrn_reflns_theta_full 27.49
_diffrn_reflns_theta_max 27.49
_diffrn_reflns_theta_min 3.81
_diffrn_standards_decay_% 0
_diffrn_standards_number 0
_exptl_absorpt_coefficient_mu 0.496
_exptl_absorpt_correction_T_max 0.934
_exptl_absorpt_correction_T_min 0.801
_exptl_absorpt_correction_type multi-scan
_exptl_absorpt_process_details '(SADABS; Sheldrick, 2003)'
_exptl_crystal_colour colourless
_exptl_crystal_density_diffrn 1.506
_exptl_crystal_density_method 'not measured'
_exptl_crystal_description block
_exptl_crystal_F_000 824
_exptl_crystal_size_max 0.47
_exptl_crystal_size_mid 0.24
_exptl_crystal_size_min 0.14
_refine_diff_density_max 0.492
_refine_diff_density_min -0.495
_refine_ls_extinction_method none
_refine_ls_goodness_of_fit_ref 1.060
_refine_ls_hydrogen_treatment constr
_refine_ls_matrix_type full
_refine_ls_number_parameters 236
_refine_ls_number_reflns 4039
_refine_ls_number_restraints 0
_refine_ls_restrained_S_all 1.060
_refine_ls_R_factor_all 0.1125
_refine_ls_R_factor_gt 0.0545
_refine_ls_shift/su_max 0.001
_refine_ls_shift/su_mean 0.000
_refine_ls_structure_factor_coef Fsqd
_refine_ls_weighting_details 'w=1/[\s^2^(Fo^2^)+(0.0669P)^2^+2.3365P] where P=(Fo^2^+2Fc^2^)/3'
_refine_ls_weighting_scheme calc
_refine_ls_wR_factor_gt 0.1218
_refine_ls_wR_factor_ref 0.1554
_reflns_number_gt 2513
_reflns_number_total 4039
_reflns_threshold_expression I>2\s(I)
_cod_data_source_file gg3133.cif
_cod_data_source_block III
_cod_depositor_comments
;
The following automatic conversions were performed:
'_exptl_absorpt_correction_type' value 'Multi-scan' changed to
'multi-scan' according to
'/home/saulius/struct/CIF-dictionaries/cif_core.dic' dictionary named
'cif_core.dic' version 2.4.1 from 2010-06-29.

Automatic conversion script
Id: cif_fix_enum 1527 2010-12-29 10:47:43Z saulius 

The following automatic conversions were performed:

'_exptl_absorpt_correction_type' value 'Multi-scan' changed to
'multi-scan' according to
/home/saulius/struct/CIF-dictionaries/cif_core.dic dictionary named
'cif_core.dic' version 2.4.1 from 2010-06-29.

Automatic conversion script
Id: cif_fix_values 1715 2011-07-08 13:25:40Z adriana 
;
_cod_original_sg_symbol_H-M 'P 21/n'
_cod_database_code 2016384
_cod_database_fobs_code 2016384

loop_
_symmetry_equiv_pos_as_xyz
'x, y, z'
'-x+1/2, y+1/2, -z+1/2'
'-x, -y, -z'
'x-1/2, -y-1/2, z-1/2'

loop_
_atom_site_type_symbol
_atom_site_label
_atom_site_fract_x
_atom_site_fract_y
_atom_site_fract_z
_atom_site_U_iso_or_equiv
_atom_site_adp_type
_atom_site_calc_flag
_atom_site_refinement_flags
_atom_site_occupancy
Cl Cl44 0.53273(13) 1.12947(11) 0.60946(4) 0.0411(3) Uani d . 1
Cl Cl74 0.22872(11) 0.40819(10) 0.24961(3) 0.0321(2) Uani d . 1
S S2 0.04836(12) 0.15969(10) 0.66827(3) 0.0309(2) Uani d . 1
N N1 0.0733(4) 0.1695(3) 0.57532(9) 0.0266(6) Uani d . 1
N N3 0.1761(3) 0.4036(3) 0.61961(9) 0.0246(6) Uani d . 1
N N5 0.1896(3) 0.3984(3) 0.53699(9) 0.0232(6) Uani d . 1
N N6 0.2241(3) 0.4522(3) 0.49218(9) 0.0261(6) Uani d . 1
C C2 0.1072(4) 0.2537(4) 0.61535(11) 0.0247(7) Uani d . 1
C C4 0.2173(4) 0.4770(4) 0.58032(11) 0.0226(7) Uani d . 1
C C7 0.1756(4) 0.3309(4) 0.46263(11) 0.0231(7) Uani d . 1
C C8 0.1101(4) 0.1987(4) 0.48683(12) 0.0267(7) Uani d . 1
C C8A 0.1188(4) 0.2430(4) 0.53469(11) 0.0246(7) Uani d . 1
C C21 0.1133(4) 0.3048(4) 0.71493(12) 0.0309(8) Uani d . 1
C C22 0.3047(5) 0.3023(5) 0.73139(14) 0.0416(9) Uani d . 1
C C41 0.2931(4) 0.6389(4) 0.58507(11) 0.0232(7) Uani d . 1
C C42 0.3323(5) 0.6989(4) 0.63179(12) 0.0305(8) Uani d . 1
C C43 0.4045(4) 0.8488(4) 0.63955(12) 0.0319(8) Uani d . 1
C C44 0.4367(4) 0.9424(4) 0.60021(12) 0.0294(8) Uani d . 1
C C45 0.3941(5) 0.8896(4) 0.55373(13) 0.0373(9) Uani d . 1
C C46 0.3246(5) 0.7378(4) 0.54619(13) 0.0329(8) Uani d . 1
C C71 0.1915(4) 0.3480(4) 0.41023(11) 0.0236(7) Uani d . 1
C C72 0.2596(4) 0.4885(4) 0.39204(12) 0.0284(7) Uani d . 1
C C73 0.2706(4) 0.5079(4) 0.34288(12) 0.0282(7) Uani d . 1
C C74 0.2146(4) 0.3844(4) 0.31188(11) 0.0244(7) Uani d . 1
C C75 0.1490(4) 0.2433(4) 0.32887(12) 0.0286(8) Uani d . 1
C C76 0.1372(4) 0.2263(4) 0.37806(12) 0.0265(7) Uani d . 1
H H8 0.0687 0.0999 0.4730 0.032 Uiso calc R 1
H H21A 0.0819 0.4135 0.7026 0.037 Uiso calc R 1
H H21B 0.0466 0.2843 0.7433 0.037 Uiso calc R 1
H H22A 0.3718 0.3312 0.7042 0.062 Uiso calc R 1
H H22B 0.3380 0.1944 0.7429 0.062 Uiso calc R 1
H H22C 0.3287 0.3797 0.7578 0.062 Uiso calc R 1
H H42 0.3086 0.6349 0.6589 0.037 Uiso calc R 1
H H43 0.4319 0.8873 0.6716 0.038 Uiso calc R 1
H H45 0.4123 0.9570 0.5269 0.045 Uiso calc R 1
H H46 0.2979 0.7002 0.5140 0.040 Uiso calc R 1
H H72 0.2988 0.5719 0.4137 0.034 Uiso calc R 1
H H73 0.3158 0.6043 0.3305 0.034 Uiso calc R 1
H H75 0.1125 0.1592 0.3071 0.034 Uiso calc R 1
H H76 0.0912 0.1299 0.3901 0.032 Uiso calc R 1

loop_
_atom_site_aniso_label
_atom_site_aniso_U_11
_atom_site_aniso_U_22
_atom_site_aniso_U_33
_atom_site_aniso_U_12
_atom_site_aniso_U_13
_atom_site_aniso_U_23
Cl44 0.0467(6) 0.0273(5) 0.0496(6) -0.0131(4) 0.0052(4) -0.0066(4)
Cl74 0.0413(5) 0.0331(5) 0.0230(4) -0.0003(4) 0.0088(3) 0.0005(3)
S2 0.0435(6) 0.0257(5) 0.0241(4) -0.0081(4) 0.0062(4) -0.0008(3)
N1 0.0339(16) 0.0232(15) 0.0226(14) -0.0047(12) 0.0028(12) 0.0005(11)
N3 0.0280(15) 0.0212(14) 0.0247(14) -0.0016(12) 0.0036(11) 0.0003(11)
N5 0.0298(15) 0.0199(13) 0.0199(13) -0.0026(11) 0.0032(11) -0.0009(11)
N6 0.0315(15) 0.0241(14) 0.0222(14) -0.0032(12) 0.0003(11) 0.0008(11)
C2 0.0256(18) 0.0249(17) 0.0238(17) 0.0001(14) 0.0028(13) -0.0006(13)
C4 0.0233(17) 0.0221(16) 0.0222(16) 0.0017(13) 0.0004(13) -0.0002(13)
C7 0.0231(17) 0.0217(16) 0.0239(16) -0.0031(13) -0.0006(13) -0.0002(13)
C8 0.0319(19) 0.0212(17) 0.0270(17) -0.0066(14) 0.0024(14) -0.0035(13)
C8A 0.0279(18) 0.0203(16) 0.0258(17) -0.0031(13) 0.0028(14) -0.0001(13)
C21 0.036(2) 0.0332(19) 0.0237(17) -0.0018(16) 0.0059(14) -0.0034(14)
C22 0.038(2) 0.045(2) 0.040(2) 0.0008(18) -0.0042(17) -0.0019(18)
C41 0.0216(16) 0.0218(17) 0.0265(16) -0.0021(13) 0.0033(13) -0.0014(13)
C42 0.037(2) 0.0243(17) 0.0299(18) -0.0023(15) 0.0035(15) 0.0014(14)
C43 0.037(2) 0.0306(19) 0.0282(18) -0.0041(16) 0.0018(15) -0.0053(15)
C44 0.0298(19) 0.0219(17) 0.0362(19) -0.0017(14) 0.0012(15) -0.0050(14)
C45 0.046(2) 0.0303(19) 0.036(2) -0.0108(17) 0.0088(17) 0.0030(16)
C46 0.043(2) 0.0262(18) 0.0297(19) -0.0108(16) 0.0034(16) -0.0047(15)
C71 0.0249(17) 0.0222(16) 0.0235(16) -0.0006(13) 0.0013(13) -0.0024(13)
C72 0.0347(19) 0.0245(17) 0.0254(17) -0.0034(15) -0.0006(14) -0.0030(14)
C73 0.0336(19) 0.0230(17) 0.0280(17) -0.0021(15) 0.0016(14) 0.0033(14)
C74 0.0265(17) 0.0236(17) 0.0235(16) 0.0041(13) 0.0047(13) -0.0007(13)
C75 0.036(2) 0.0219(17) 0.0275(18) 0.0016(14) 0.0008(15) -0.0034(14)
C76 0.0301(18) 0.0228(17) 0.0266(17) -0.0019(14) 0.0028(14) 0.0009(14)

loop_
_atom_type_symbol
_atom_type_description
_atom_type_scat_dispersion_real
_atom_type_scat_dispersion_imag
_atom_type_scat_source
C C 0.0033 0.0016 'International Tables Vol C Tables 4.2.6.8 and 6.1.1.4'
H H 0.0000 0.0000 'International Tables Vol C Tables 4.2.6.8 and 6.1.1.4'
Cl Cl 0.1484 0.1585 'International Tables Vol C Tables 4.2.6.8 and 6.1.1.4'
N N 0.0061 0.0033 'International Tables Vol C Tables 4.2.6.8 and 6.1.1.4'
S S 0.1246 0.1234 'International Tables Vol C Tables 4.2.6.8 and 6.1.1.4'

loop_
_geom_angle_atom_site_label_1
_geom_angle_atom_site_label_2
_geom_angle_atom_site_label_3
_geom_angle
_geom_angle_publ_flag
C2 S2 C21 102.87(16) no
C2 N1 C8A 114.3(3) no
C4 N3 C2 118.5(3) no
N6 N5 C4 127.7(3) no
N6 N5 C8A 111.5(2) no
C4 N5 C8A 120.8(3) no
C7 N6 N5 104.0(2) no
N1 C2 N3 127.6(3) no
N1 C2 S2 114.7(2) no
N3 C2 S2 117.7(2) no
N3 C4 N5 118.3(3) no
N3 C4 C41 118.4(3) no
N5 C4 C41 123.2(3) no
N6 C7 C8 113.2(3) no
N6 C7 C71 119.2(3) no
C8 C7 C71 127.5(3) no
C8A C8 C7 105.1(3) no
C8A C8 H8 127.5 no
C7 C8 H8 127.5 no
N1 C8A C8 133.4(3) no
N1 C8A N5 120.5(3) no
C8 C8A N5 106.2(3) no
C22 C21 S2 114.2(3) no
C22 C21 H21A 108.7 no
S2 C21 H21A 108.7 no
C22 C21 H21B 108.7 no
S2 C21 H21B 108.7 no
H21A C21 H21B 107.6 no
C21 C22 H22A 109.5 no
C21 C22 H22B 109.5 no
H22A C22 H22B 109.5 no
C21 C22 H22C 109.5 no
H22A C22 H22C 109.5 no
H22B C22 H22C 109.5 no
C46 C41 C42 117.8(3) no
C46 C41 C4 124.6(3) no
C42 C41 C4 117.6(3) no
C43 C42 C41 121.5(3) no
C43 C42 H42 119.3 no
C41 C42 H42 119.3 no
C42 C43 C44 119.2(3) no
C42 C43 H43 120.4 no
C44 C43 H43 120.4 no
C45 C44 C43 121.0(3) no
C45 C44 Cl44 119.4(3) no
C43 C44 Cl44 119.7(3) no
C44 C45 C46 119.5(3) no
C44 C45 H45 120.2 no
C46 C45 H45 120.2 no
C45 C46 C41 121.0(3) no
C45 C46 H46 119.5 no
C41 C46 H46 119.5 no
C76 C71 C72 118.8(3) no
C76 C71 C7 121.0(3) no
C72 C71 C7 120.2(3) no
C73 C72 C71 120.8(3) no
C73 C72 H72 119.6 no
C71 C72 H72 119.6 no
C72 C73 C74 118.8(3) no
C72 C73 H73 120.6 no
C74 C73 H73 120.6 no
C75 C74 C73 121.7(3) no
C75 C74 Cl74 119.3(2) no
C73 C74 Cl74 119.0(2) no
C74 C75 C76 118.8(3) no
C74 C75 H75 120.6 no
C76 C75 H75 120.6 no
C75 C76 C71 121.1(3) no
C75 C76 H76 119.5 no
C71 C76 H76 119.5 no

loop_
_geom_bond_atom_site_label_1
_geom_bond_atom_site_label_2
_geom_bond_distance
_geom_bond_publ_flag
Cl44 C44 1.734(3) no
Cl74 C74 1.748(3) no
S2 C2 1.755(3) no
S2 C21 1.807(3) no
N1 C2 1.318(4) no
N1 C8A 1.353(4) no
N3 C4 1.310(4) no
N3 C2 1.358(4) no
N5 N6 1.366(3) no
N5 C4 1.366(4) no
N5 C8A 1.403(4) no
N6 C7 1.333(4) no
C4 C41 1.471(4) no
C7 C8 1.405(4) no
C7 C71 1.473(4) no
C8 C8A 1.371(4) no
C8 H8 0.95 no
C21 C22 1.506(5) no
C21 H21A 0.99 no
C21 H21B 0.99 no
C22 H22A 0.98 no
C22 H22B 0.98 no
C22 H22C 0.98 no
C41 C46 1.393(5) no
C41 C42 1.395(4) no
C42 C43 1.376(5) no
C42 H42 0.95 no
C43 C44 1.379(5) no
C43 H43 0.95 no
C44 C45 1.372(5) no
C45 C46 1.382(5) no
C45 H45 0.95 no
C46 H46 0.95 no
C71 C76 1.389(4) no
C71 C72 1.394(5) no
C72 C73 1.380(4) no
C72 H72 0.95 no
C73 C74 1.384(5) no
C73 H73 0.95 no
C74 C75 1.378(5) no
C75 C76 1.379(4) no
C75 H75 0.95 no
C76 H76 0.95 no

loop_
_geom_torsion_atom_site_label_1
_geom_torsion_atom_site_label_2
_geom_torsion_atom_site_label_3
_geom_torsion_atom_site_label_4
_geom_torsion
_geom_torsion_publ_flag
C4 N5 N6 C7 179.3(3) no
C8A N5 N6 C7 -0.2(3) no
C8A N1 C2 N3 2.1(5) no
C8A N1 C2 S2 179.9(2) no
C4 N3 C2 N1 -0.8(5) no
C4 N3 C2 S2 -178.6(2) no
C21 S2 C2 N1 179.6(2) no
C21 S2 C2 N3 -2.3(3) no
C2 N3 C4 N5 -0.3(4) no
C2 N3 C4 C41 -179.5(3) no
N6 N5 C4 N3 -179.6(3) no
C8A N5 C4 N3 -0.1(4) no
N6 N5 C4 C41 -0.3(5) no
C8A N5 C4 C41 179.2(3) no
N5 N6 C7 C8 0.0(4) no
N5 N6 C7 C71 178.8(3) no
N6 C7 C8 C8A 0.2(4) no
C71 C7 C8 C8A -178.5(3) no
C2 N1 C8A C8 178.6(4) no
C2 N1 C8A N5 -2.3(4) no
C7 C8 C8A N1 178.9(4) no
C7 C8 C8A N5 -0.3(4) no
N6 N5 C8A N1 -179.0(3) no
C4 N5 C8A N1 1.4(5) no
N6 N5 C8A C8 0.3(4) no
C4 N5 C8A C8 -179.2(3) no
C2 S2 C21 C22 -80.3(3) no
N3 C4 C41 C46 -172.4(3) no
N5 C4 C41 C46 8.4(5) no
N3 C4 C41 C42 6.1(4) no
N5 C4 C41 C42 -173.2(3) no
C46 C41 C42 C43 -1.9(5) no
C4 C41 C42 C43 179.6(3) no
C41 C42 C43 C44 0.8(5) no
C42 C43 C44 C45 1.5(5) no
C42 C43 C44 Cl44 -178.4(3) no
C43 C44 C45 C46 -2.7(6) no
Cl44 C44 C45 C46 177.2(3) no
C44 C45 C46 C41 1.6(6) no
C42 C41 C46 C45 0.7(5) no
C4 C41 C46 C45 179.1(3) no
N6 C7 C71 C76 -177.9(3) no
C8 C7 C71 C76 0.7(5) no
N6 C7 C71 C72 1.2(5) no
C8 C7 C71 C72 179.9(3) no
C76 C71 C72 C73 1.0(5) no
C7 C71 C72 C73 -178.2(3) no
C71 C72 C73 C74 -0.7(5) no
C72 C73 C74 C75 -0.2(5) no
C72 C73 C74 Cl74 -179.9(3) no
C73 C74 C75 C76 0.8(5) no
Cl74 C74 C75 C76 -179.5(2) no
C74 C75 C76 C71 -0.5(5) no
C72 C71 C76 C75 -0.3(5) no
C7 C71 C76 C75 178.8(3) no

loop_
_cod_related_entry_id
_cod_related_entry_database
_cod_related_entry_code
1 ChemSpider 21120604
